data_4071643
loop_
_publ_author_name
'Banide, Emilie V.'
'Ortin, Yannick'
'Chamiot, B\'en\'edicte'
'Cassidy, Andrew'
'Niehaus, Jan'
'Moore, Angela'
'Seward, Corey M.'
'M\"uller-Bunz, Helge'
'McGlinchey, Michael J.'

_publ_section_title
;
 Syntheses, Structures, and Dimerizations of Ferrocenyl- and
 Fluorenylideneallenes: Push&#x2212;Pull Multiple Bonds?
;
_journal_issue 16
_journal_name_full Organometallics
_journal_page_first 4173
_journal_paper_doi 10.1021/om800293m
_journal_volume 27
_journal_year 2008
_chemical_formula_moiety 'C24 H18 Fe'
_chemical_formula_sum 'C24 H18 Fe'
_chemical_formula_weight 362.23
_chemical_name_systematic
; 
 ? 
;
_space_group_IT_number 15
_symmetry_cell_setting monoclinic
_symmetry_space_group_name_Hall '-C 2yc'
_symmetry_space_group_name_H-M 'C 1 2/c 1'
_atom_sites_solution_hydrogens difmap
_atom_sites_solution_primary direct
_atom_sites_solution_secondary difmap
_audit_creation_method SHELXL-97
_cell_angle_alpha 90.00
_cell_angle_beta 99.704(1)
_cell_angle_gamma 90.00
_cell_formula_units_Z 8
_cell_length_a 16.3657(11)
_cell_length_b 9.7933(7)
_cell_length_c 21.6578(15)
_cell_measurement_reflns_used 5650
_cell_measurement_temperature 100(2)
_cell_measurement_theta_max 23.35
_cell_measurement_theta_min 2.43
_cell_volume 3421.5(4)
_computing_cell_refinement 'Bruker SAINT'
_computing_data_collection 'Bruker SMART'
_computing_data_reduction 'Bruker SAINT'
_computing_molecular_graphics 'Bruker SHELXTL'
_computing_publication_material 'Bruker SHELXTL'
_computing_structure_refinement 'SHELXL-97 (Sheldrick, 1997)'
_computing_structure_solution 'SHELXS-97 (Sheldrick, 1990)'
_diffrn_ambient_temperature 100(2)
_diffrn_measured_fraction_theta_full 0.999
_diffrn_measured_fraction_theta_max 0.926
_diffrn_measurement_device_type 'CCD area detector'
_diffrn_measurement_method 'phi and omega scans'
_diffrn_radiation_monochromator graphite
_diffrn_radiation_source 'fine-focus sealed tube'
_diffrn_radiation_type MoK\a
_diffrn_radiation_wavelength 0.71073
_diffrn_reflns_av_R_equivalents 0.0249
_diffrn_reflns_av_sigmaI/netI 0.0267
_diffrn_reflns_limit_h_max 21
_diffrn_reflns_limit_h_min -20
_diffrn_reflns_limit_k_max 12
_diffrn_reflns_limit_k_min -12
_diffrn_reflns_limit_l_max 28
_diffrn_reflns_limit_l_min -27
_diffrn_reflns_number 14318
_diffrn_reflns_theta_full 27.00
_diffrn_reflns_theta_max 28.57
_diffrn_reflns_theta_min 1.91
_exptl_absorpt_coefficient_mu 0.883
_exptl_absorpt_correction_T_max 0.9169
_exptl_absorpt_correction_T_min 0.7098
_exptl_absorpt_correction_type multi-scan
_exptl_absorpt_process_details SADABS
_exptl_crystal_colour red
_exptl_crystal_density_diffrn 1.406
_exptl_crystal_density_method 'not measured'
_exptl_crystal_description plate
_exptl_crystal_F_000 1504
_exptl_crystal_size_max 0.30
_exptl_crystal_size_mid 0.30
_exptl_crystal_size_min 0.10
_refine_diff_density_max 0.482
_refine_diff_density_min -0.294
_refine_diff_density_rms 0.067
_refine_ls_extinction_method none
_refine_ls_goodness_of_fit_ref 1.093
_refine_ls_hydrogen_treatment refall
_refine_ls_matrix_type full
_refine_ls_number_parameters 298
_refine_ls_number_reflns 4048
_refine_ls_number_restraints 0
_refine_ls_restrained_S_all 1.093
_refine_ls_R_factor_all 0.0415
_refine_ls_R_factor_gt 0.0369
_refine_ls_shift/su_max 0.001
_refine_ls_shift/su_mean 0.000
_refine_ls_structure_factor_coef Fsqd
_refine_ls_weighting_details 'calc w=1/[\s^2^(Fo^2^)+(0.0410P)^2^+4.2349P] where P=(Fo^2^+2Fc^2^)/3'
_refine_ls_weighting_scheme calc
_refine_ls_wR_factor_gt 0.0851
_refine_ls_wR_factor_ref 0.0877
_reflns_number_gt 3678
_reflns_number_total 4048
_reflns_threshold_expression >2sigma(I)
_cod_data_source_file om800293m-file002.cif
_cod_data_source_block mjm22
_cod_original_sg_symbol_H-M 'C 2/c'
_cod_database_code 4071643

loop_
_symmetry_equiv_pos_as_xyz
'x, y, z'
'-x, y, -z+1/2'
'x+1/2, y+1/2, z'
'-x+1/2, y+1/2, -z+1/2'
'-x, -y, -z'
'x, -y, z-1/2'
'-x+1/2, -y+1/2, -z'
'x+1/2, -y+1/2, z-1/2'

loop_
_atom_site_label
_atom_site_type_symbol
_atom_site_fract_x
_atom_site_fract_y
_atom_site_fract_z
_atom_site_U_iso_or_equiv
_atom_site_adp_type
_atom_site_occupancy
_atom_site_symmetry_multiplicity
_atom_site_calc_flag
Fe Fe 0.051673(15) 0.38896(2) 0.120451(11) 0.01361(9) Uani 1 1 d
C1 C 0.11546(11) 0.79780(19) 0.26714(9) 0.0178(4) Uani 1 1 d
H1 H 0.1078(13) 0.794(2) 0.2226(10) 0.020(5) Uiso 1 1 d
C2 C 0.09323(12) 0.91608(19) 0.29568(10) 0.0214(4) Uani 1 1 d
H2 H 0.0720(13) 0.990(2) 0.2709(10) 0.021(5) Uiso 1 1 d
C3 C 0.10123(12) 0.9262(2) 0.36062(10) 0.0222(4) Uani 1 1 d
H3 H 0.0831(14) 1.003(2) 0.3801(10) 0.022(6) Uiso 1 1 d
C4 C 0.13578(11) 0.81911(19) 0.39829(9) 0.0181(4) Uani 1 1 d
H4 H 0.1441(13) 0.823(2) 0.4432(10) 0.022(6) Uiso 1 1 d
C4A C 0.16154(10) 0.70288(18) 0.37016(8) 0.0148(3) Uani 1 1 d
C4B C 0.20617(11) 0.58289(18) 0.39844(8) 0.0153(3) Uani 1 1 d
C5 C 0.23498(11) 0.5515(2) 0.46099(8) 0.0179(4) Uani 1 1 d
H5 H 0.2238(14) 0.613(2) 0.4937(11) 0.024(6) Uiso 1 1 d
C6 C 0.27952(12) 0.4316(2) 0.47497(9) 0.0213(4) Uani 1 1 d
H6 H 0.3012(14) 0.408(2) 0.5174(11) 0.028(6) Uiso 1 1 d
C7 C 0.29379(12) 0.3439(2) 0.42721(9) 0.0225(4) Uani 1 1 d
H7 H 0.3238(14) 0.262(2) 0.4375(10) 0.023(6) Uiso 1 1 d
C8 C 0.26384(12) 0.37372(19) 0.36480(9) 0.0196(4) Uani 1 1 d
H8 H 0.2718(13) 0.311(2) 0.3348(10) 0.020(5) Uiso 1 1 d
C8A C 0.22081(11) 0.49509(18) 0.35007(8) 0.0157(3) Uani 1 1 d
C9 C 0.18221(10) 0.55374(18) 0.28880(8) 0.0155(3) Uani 1 1 d
C9A C 0.14888(10) 0.68862(18) 0.30414(8) 0.0144(3) Uani 1 1 d
C10 C 0.18015(11) 0.48811(19) 0.23379(8) 0.0170(4) Uani 1 1 d
H10 H 0.2119(13) 0.408(2) 0.2358(10) 0.017(5) Uiso 1 1 d
C11 C 0.13377(11) 0.52205(18) 0.17207(8) 0.0159(3) Uani 1 1 d
C12 C 0.15963(11) 0.48634(19) 0.11399(8) 0.0171(4) Uani 1 1 d
H12 H 0.2082(14) 0.444(2) 0.1109(10) 0.023(6) Uiso 1 1 d
C13 C 0.09608(11) 0.52713(18) 0.06399(8) 0.0176(4) Uani 1 1 d
H13 H 0.0963(13) 0.515(2) 0.0187(10) 0.022(6) Uiso 1 1 d
C14 C 0.03060(12) 0.58580(18) 0.09052(9) 0.0175(4) Uani 1 1 d
H14 H -0.0187(15) 0.617(2) 0.0685(11) 0.027(6) Uiso 1 1 d
C15 C 0.05296(11) 0.58165(18) 0.15695(8) 0.0166(4) Uani 1 1 d
H15 H 0.0181(14) 0.610(2) 0.1857(10) 0.020(6) Uiso 1 1 d
C16 C 0.04963(13) 0.21419(19) 0.17178(9) 0.0216(4) Uani 1 1 d
H16 H 0.0853(15) 0.199(2) 0.2091(11) 0.031(6) Uiso 1 1 d
C17 C 0.06950(12) 0.18220(19) 0.11192(9) 0.0214(4) Uani 1 1 d
H17 H 0.1187(14) 0.138(2) 0.1046(10) 0.021(5) Uiso 1 1 d
C18 C 0.00230(12) 0.22726(19) 0.06586(9) 0.0204(4) Uani 1 1 d
H18 H -0.0001(14) 0.221(2) 0.0223(11) 0.027(6) Uiso 1 1 d
C19 C -0.05855(12) 0.28719(19) 0.09701(9) 0.0199(4) Uani 1 1 d
H19 H -0.1092(14) 0.327(2) 0.0789(10) 0.022(6) Uiso 1 1 d
C20 C -0.02910(12) 0.27897(19) 0.16270(9) 0.0214(4) Uani 1 1 d
H20 H -0.0575(14) 0.314(2) 0.1938(10) 0.022(5) Uiso 1 1 d

loop_
_atom_site_aniso_label
_atom_site_aniso_U_11
_atom_site_aniso_U_22
_atom_site_aniso_U_33
_atom_site_aniso_U_23
_atom_site_aniso_U_13
_atom_site_aniso_U_12
Fe 0.01494(14) 0.01272(14) 0.01346(13) 0.00101(9) 0.00323(9) -0.00014(9)
C1 0.0169(8) 0.0164(9) 0.0195(9) 0.0025(7) 0.0010(7) -0.0027(7)
C2 0.0178(9) 0.0147(9) 0.0296(10) 0.0041(8) -0.0017(8) 0.0002(7)
C3 0.0191(9) 0.0148(9) 0.0317(10) -0.0057(8) 0.0012(8) 0.0010(7)
C4 0.0157(8) 0.0177(9) 0.0200(9) -0.0031(7) 0.0008(7) -0.0017(7)
C4A 0.0108(7) 0.0159(8) 0.0172(8) 0.0006(7) 0.0008(6) -0.0022(6)
C4B 0.0131(8) 0.0140(8) 0.0190(8) 0.0000(7) 0.0027(7) -0.0020(6)
C5 0.0171(8) 0.0194(9) 0.0166(8) -0.0006(7) 0.0014(7) -0.0019(7)
C6 0.0212(9) 0.0220(9) 0.0189(9) 0.0039(7) -0.0018(7) -0.0003(7)
C7 0.0204(9) 0.0178(9) 0.0281(10) 0.0052(8) 0.0003(8) 0.0041(7)
C8 0.0201(9) 0.0176(9) 0.0212(9) -0.0014(7) 0.0040(7) 0.0026(7)
C8A 0.0135(8) 0.0164(8) 0.0171(8) -0.0005(7) 0.0024(6) -0.0012(6)
C9 0.0124(8) 0.0154(8) 0.0187(8) 0.0015(7) 0.0028(6) 0.0005(6)
C9A 0.0123(7) 0.0144(8) 0.0164(8) -0.0008(6) 0.0022(6) -0.0017(6)
C10 0.0146(8) 0.0173(9) 0.0192(9) 0.0003(7) 0.0026(7) 0.0024(7)
C11 0.0162(8) 0.0154(8) 0.0160(8) -0.0026(7) 0.0029(7) -0.0005(7)
C12 0.0166(9) 0.0166(9) 0.0188(9) 0.0001(7) 0.0050(7) -0.0011(7)
C13 0.0215(9) 0.0155(8) 0.0162(8) 0.0012(7) 0.0046(7) -0.0039(7)
C14 0.0182(9) 0.0135(8) 0.0200(9) 0.0014(7) 0.0008(7) -0.0011(7)
C15 0.0165(8) 0.0150(8) 0.0183(8) -0.0011(7) 0.0032(7) 0.0000(7)
C16 0.0280(10) 0.0163(9) 0.0194(9) 0.0058(7) 0.0006(8) -0.0026(7)
C17 0.0227(9) 0.0132(9) 0.0290(10) 0.0006(7) 0.0061(8) 0.0010(7)
C18 0.0272(10) 0.0158(9) 0.0182(9) -0.0015(7) 0.0040(7) -0.0050(7)
C19 0.0170(9) 0.0162(9) 0.0259(9) 0.0036(7) 0.0013(7) -0.0031(7)
C20 0.0271(10) 0.0173(9) 0.0218(9) 0.0026(7) 0.0102(8) -0.0037(8)

loop_
_atom_type_symbol
_atom_type_description
_atom_type_scat_dispersion_real
_atom_type_scat_dispersion_imag
_atom_type_scat_source
C C 0.0033 0.0016 'International Tables Vol C Tables 4.2.6.8 and 6.1.1.4'
H H 0.0000 0.0000 'International Tables Vol C Tables 4.2.6.8 and 6.1.1.4'
Fe Fe 0.3463 0.8444 'International Tables Vol C Tables 4.2.6.8 and 6.1.1.4'

loop_
_geom_angle_atom_site_label_1
_geom_angle_atom_site_label_2
_geom_angle_atom_site_label_3
_geom_angle
C12 Fe C20 156.32(8)
C12 Fe C13 41.01(7)
C20 Fe C13 160.77(8)
C12 Fe C16 121.61(8)
C20 Fe C16 40.71(8)
C13 Fe C16 157.26(8)
C12 Fe C14 68.78(7)
C20 Fe C14 123.59(8)
C13 Fe C14 40.70(7)
C16 Fe C14 160.83(8)
C12 Fe C15 68.98(7)
C20 Fe C15 106.23(8)
C13 Fe C15 68.76(7)
C16 Fe C15 124.23(8)
C14 Fe C15 40.76(7)
C12 Fe C19 161.86(8)
C20 Fe C19 40.83(7)
C13 Fe C19 124.23(7)
C16 Fe C19 68.47(8)
C14 Fe C19 106.60(8)
C15 Fe C19 119.74(8)
C12 Fe C18 125.65(8)
C20 Fe C18 68.27(8)
C13 Fe C18 108.14(7)
C16 Fe C18 68.13(8)
C14 Fe C18 120.96(8)
C15 Fe C18 155.45(8)
C19 Fe C18 40.47(8)
C12 Fe C17 108.50(8)
C20 Fe C17 68.46(8)
C13 Fe C17 121.93(8)
C16 Fe C17 40.61(8)
C14 Fe C17 156.62(8)
C15 Fe C17 161.83(8)
C19 Fe C17 68.37(8)
C18 Fe C17 40.49(8)
C12 Fe C11 41.07(7)
C20 Fe C11 120.24(7)
C13 Fe C11 68.89(7)
C16 Fe C11 107.66(7)
C14 Fe C11 68.62(7)
C15 Fe C11 40.83(7)
C19 Fe C11 155.29(8)
C18 Fe C11 162.76(8)
C17 Fe C11 125.55(8)
C2 C1 C9A 119.41(17)
C2 C1 H1 119.1(13)
C9A C1 H1 121.5(13)
C1 C2 C3 121.39(18)
C1 C2 H2 119.6(13)
C3 C2 H2 119.0(13)
C4 C3 C2 119.91(18)
C4 C3 H3 118.1(13)
C2 C3 H3 122.0(13)
C3 C4 C4A 118.97(17)
C3 C4 H4 122.6(14)
C4A C4 H4 118.4(14)
C4 C4A C9A 121.31(16)
C4 C4A C4B 129.90(17)
C9A C4A C4B 108.74(15)
C5 C4B C8A 121.18(17)
C5 C4B C4A 130.43(17)
C8A C4B C4A 108.35(15)
C6 C5 C4B 118.58(17)
C6 C5 H5 121.3(13)
C4B C5 H5 120.1(13)
C5 C6 C7 120.45(17)
C5 C6 H6 120.6(14)
C7 C6 H6 118.9(14)
C8 C7 C6 121.10(18)
C8 C7 H7 119.4(13)
C6 C7 H7 119.5(13)
C7 C8 C8A 119.02(18)
C7 C8 H8 118.6(13)
C8A C8 H8 122.4(13)
C8 C8A C4B 119.64(17)
C8 C8A C9 131.14(17)
C4B C8A C9 109.20(15)
C10 C9 C8A 123.24(17)
C10 C9 C9A 131.65(16)
C8A C9 C9A 105.10(14)
C1 C9A C4A 118.81(16)
C1 C9A C9 132.59(16)
C4A C9A C9 108.43(15)
C9 C10 C11 129.19(17)
C9 C10 H10 115.2(13)
C11 C10 H10 115.6(13)
C15 C11 C12 107.22(15)
C15 C11 C10 128.29(16)
C12 C11 C10 124.20(16)
C15 C11 Fe 68.98(10)
C12 C11 Fe 68.43(10)
C10 C11 Fe 122.92(13)
C13 C12 C11 108.18(16)
C13 C12 Fe 69.68(10)
C11 C12 Fe 70.50(10)
C13 C12 H12 127.4(14)
C11 C12 H12 124.4(14)
Fe C12 H12 125.0(15)
C14 C13 C12 108.03(16)
C14 C13 Fe 69.89(10)
C12 C13 Fe 69.31(10)
C14 C13 H13 125.5(13)
C12 C13 H13 126.5(13)
Fe C13 H13 125.0(13)
C13 C14 C15 108.32(16)
C13 C14 Fe 69.41(10)
C15 C14 Fe 69.63(10)
C13 C14 H14 125.6(15)
C15 C14 H14 126.0(15)
Fe C14 H14 124.6(14)
C14 C15 C11 108.23(16)
C14 C15 Fe 69.61(10)
C11 C15 Fe 70.19(10)
C14 C15 H15 124.8(13)
C11 C15 H15 126.9(13)
Fe C15 H15 123.6(13)
C20 C16 C17 108.26(17)
C20 C16 Fe 69.40(11)
C17 C16 Fe 70.23(11)
C20 C16 H16 128.0(15)
C17 C16 H16 123.6(15)
Fe C16 H16 122.8(15)
C16 C17 C18 107.56(17)
C16 C17 Fe 69.16(11)
C18 C17 Fe 69.74(11)
C16 C17 H17 125.6(13)
C18 C17 H17 126.8(13)
Fe C17 H17 126.6(13)
C19 C18 C17 108.40(17)
C19 C18 Fe 69.40(11)
C17 C18 Fe 69.76(11)
C19 C18 H18 126.2(14)
C17 C18 H18 125.4(14)
Fe C18 H18 125.0(14)
C18 C19 C20 107.73(17)
C18 C19 Fe 70.13(11)
C20 C19 Fe 69.18(10)
C18 C19 H19 127.7(13)
C20 C19 H19 124.6(13)
Fe C19 H19 125.6(14)
C16 C20 C19 108.05(17)
C16 C20 Fe 69.89(11)
C19 C20 Fe 69.99(10)
C16 C20 H20 127.4(13)
C19 C20 H20 124.5(13)
Fe C20 H20 124.4(14)

loop_
_geom_bond_atom_site_label_1
_geom_bond_atom_site_label_2
_geom_bond_distance
Fe C12 2.0332(18)
Fe C20 2.0378(19)
Fe C13 2.0382(18)
Fe C16 2.0442(19)
Fe C14 2.0445(18)
Fe C15 2.0447(18)
Fe C19 2.0485(18)
Fe C18 2.0582(19)
Fe C17 2.0584(19)
Fe C11 2.0610(17)
C1 C2 1.390(3)
C1 C9A 1.392(2)
C1 H1 0.95(2)
C2 C3 1.394(3)
C2 H2 0.94(2)
C3 C4 1.389(3)
C3 H3 0.93(2)
C4 C4A 1.390(3)
C4 H4 0.96(2)
C4A C9A 1.417(2)
C4A C4B 1.462(2)
C4B C5 1.392(2)
C4B C8A 1.407(2)
C5 C6 1.389(3)
C5 H5 0.97(2)
C6 C7 1.394(3)
C6 H6 0.95(2)
C7 C8 1.389(3)
C7 H7 0.95(2)
C8 C8A 1.391(3)
C8 H8 0.92(2)
C8A C9 1.486(2)
C9 C10 1.349(2)
C9 C9A 1.488(2)
C10 C11 1.460(2)
C10 H10 0.94(2)
C11 C15 1.432(2)
C11 C12 1.436(2)
C12 C13 1.426(3)
C12 H12 0.91(2)
C13 C14 1.420(3)
C13 H13 0.99(2)
C14 C15 1.424(3)
C14 H14 0.92(2)
C15 H15 0.95(2)
C16 C20 1.420(3)
C16 C17 1.424(3)
C16 H16 0.93(2)
C17 C18 1.425(3)
C17 H17 0.95(2)
C18 C19 1.421(3)
C18 H18 0.94(2)
C19 C20 1.425(3)
C19 H19 0.94(2)
C20 H20 0.94(2)

loop_
_geom_torsion_atom_site_label_1
_geom_torsion_atom_site_label_2
_geom_torsion_atom_site_label_3
_geom_torsion_atom_site_label_4
_geom_torsion
C9A C1 C2 C3 -2.1(3)
C1 C2 C3 C4 3.2(3)
C2 C3 C4 C4A -0.3(3)
C3 C4 C4A C9A -3.7(3)
C3 C4 C4A C4B 173.65(17)
C4 C4A C4B C5 0.2(3)
C9A C4A C4B C5 177.75(18)
C4 C4A C4B C8A -177.67(18)
C9A C4A C4B C8A -0.08(19)
C8A C4B C5 C6 0.6(3)
C4A C4B C5 C6 -177.00(18)
C4B C5 C6 C7 -1.0(3)
C5 C6 C7 C8 -0.2(3)
C6 C7 C8 C8A 1.7(3)
C7 C8 C8A C4B -2.0(3)
C7 C8 C8A C9 179.97(18)
C5 C4B C8A C8 0.9(3)
C4A C4B C8A C8 178.96(16)
C5 C4B C8A C9 179.31(16)
C4A C4B C8A C9 -2.61(19)
C8 C8A C9 C10 3.4(3)
C4B C8A C9 C10 -174.78(17)
C8 C8A C9 C9A -177.66(19)
C4B C8A C9 C9A 4.16(19)
C2 C1 C9A C4A -1.8(3)
C2 C1 C9A C9 -176.43(18)
C4 C4A C9A C1 4.7(3)
C4B C4A C9A C1 -173.09(16)
C4 C4A C9A C9 -179.44(16)
C4B C4A C9A C9 2.73(19)
C10 C9 C9A C1 -10.3(3)
C8A C9 C9A C1 170.85(18)
C10 C9 C9A C4A 174.64(19)
C8A C9 C9A C4A -4.17(18)
C8A C9 C10 C11 169.13(17)
C9A C9 C10 C11 -9.5(3)
C9 C10 C11 C15 -34.9(3)
C9 C10 C11 C12 152.18(19)
C9 C10 C11 Fe -122.96(19)
C12 Fe C11 C15 119.54(15)
C20 Fe C11 C15 -79.63(12)
C13 Fe C11 C15 81.54(11)
C16 Fe C11 C15 -122.30(11)
C14 Fe C11 C15 37.72(10)
C19 Fe C11 C15 -45.6(2)
C18 Fe C11 C15 164.7(2)
C17 Fe C11 C15 -163.56(11)
C20 Fe C11 C12 160.83(11)
C13 Fe C11 C12 -37.99(11)
C16 Fe C11 C12 118.16(11)
C14 Fe C11 C12 -81.81(11)
C15 Fe C11 C12 -119.54(15)
C19 Fe C11 C12 -165.10(16)
C18 Fe C11 C12 45.2(3)
C17 Fe C11 C12 76.90(13)
C12 Fe C11 C10 -117.64(19)
C20 Fe C11 C10 43.19(17)
C13 Fe C11 C10 -155.64(17)
C16 Fe C11 C10 0.52(17)
C14 Fe C11 C10 160.54(17)
C15 Fe C11 C10 122.82(19)
C19 Fe C11 C10 77.3(2)
C18 Fe C11 C10 -72.4(3)
C17 Fe C11 C10 -40.74(18)
C15 C11 C12 C13 1.5(2)
C10 C11 C12 C13 175.71(17)
Fe C11 C12 C13 59.74(12)
C15 C11 C12 Fe -58.24(12)
C10 C11 C12 Fe 115.97(18)
C20 Fe C12 C13 -163.88(17)
C16 Fe C12 C13 160.49(11)
C14 Fe C12 C13 -37.56(11)
C15 Fe C12 C13 -81.40(11)
C19 Fe C12 C13 40.9(3)
C18 Fe C12 C13 76.05(13)
C17 Fe C12 C13 117.73(11)
C11 Fe C12 C13 -118.95(15)
C20 Fe C12 C11 -44.9(2)
C13 Fe C12 C11 118.95(15)
C16 Fe C12 C11 -80.56(12)
C14 Fe C12 C11 81.39(11)
C15 Fe C12 C11 37.54(10)
C19 Fe C12 C11 159.8(2)
C18 Fe C12 C11 -165.00(10)
C17 Fe C12 C11 -123.32(11)
C11 C12 C13 C14 -0.9(2)
Fe C12 C13 C14 59.36(13)
C11 C12 C13 Fe -60.25(12)
C12 Fe C13 C14 -119.39(15)
C20 Fe C13 C14 40.8(3)
C16 Fe C13 C14 -166.76(18)
C15 Fe C13 C14 -37.41(11)
C19 Fe C13 C14 74.88(13)
C18 Fe C13 C14 116.69(11)
C17 Fe C13 C14 159.07(11)
C11 Fe C13 C14 -81.34(11)
C20 Fe C13 C12 160.2(2)
C16 Fe C13 C12 -47.4(2)
C14 Fe C13 C12 119.39(15)
C15 Fe C13 C12 81.98(11)
C19 Fe C13 C12 -165.73(11)
C18 Fe C13 C12 -123.92(11)
C17 Fe C13 C12 -81.55(12)
C11 Fe C13 C12 38.04(10)
C12 C13 C14 C15 -0.1(2)
Fe C13 C14 C15 58.93(12)
C12 C13 C14 Fe -59.00(12)
C12 Fe C14 C13 37.83(11)
C20 Fe C14 C13 -165.02(11)
C16 Fe C14 C13 164.4(2)
C15 Fe C14 C13 119.85(15)
C19 Fe C14 C13 -123.60(11)
C18 Fe C14 C13 -81.92(12)
C17 Fe C14 C13 -49.8(2)
C11 Fe C14 C13 82.07(11)
C12 Fe C14 C15 -82.02(11)
C20 Fe C14 C15 75.13(13)
C13 Fe C14 C15 -119.85(15)
C16 Fe C14 C15 44.5(3)
C19 Fe C14 C15 116.55(11)
C18 Fe C14 C15 158.24(11)
C17 Fe C14 C15 -169.69(17)
C11 Fe C14 C15 -37.78(10)
C13 C14 C15 C11 1.0(2)
Fe C14 C15 C11 59.80(12)
C13 C14 C15 Fe -58.79(12)
C12 C11 C15 C14 -1.5(2)
C10 C11 C15 C14 -175.44(17)
Fe C11 C15 C14 -59.44(12)
C12 C11 C15 Fe 57.90(12)
C10 C11 C15 Fe -116.00(19)
C12 Fe C15 C14 81.48(11)
C20 Fe C15 C14 -123.02(11)
C13 Fe C15 C14 37.36(11)
C16 Fe C15 C14 -163.83(11)
C19 Fe C15 C14 -80.86(12)
C18 Fe C15 C14 -49.9(2)
C17 Fe C15 C14 166.8(2)
C11 Fe C15 C14 119.24(15)
C12 Fe C15 C11 -37.76(10)
C20 Fe C15 C11 117.74(11)
C13 Fe C15 C11 -81.88(11)
C16 Fe C15 C11 76.93(13)
C14 Fe C15 C11 -119.24(15)
C19 Fe C15 C11 159.89(10)
C18 Fe C15 C11 -169.18(16)
C17 Fe C15 C11 47.6(3)
C12 Fe C16 C20 158.98(11)
C13 Fe C16 C20 -166.48(17)
C14 Fe C16 C20 40.6(3)
C15 Fe C16 C20 74.19(13)
C19 Fe C16 C20 -37.94(11)
C18 Fe C16 C20 -81.65(12)
C17 Fe C16 C20 -119.39(16)
C11 Fe C16 C20 116.13(12)
C12 Fe C16 C17 -81.63(13)
C20 Fe C16 C17 119.39(16)
C13 Fe C16 C17 -47.1(2)
C14 Fe C16 C17 160.0(2)
C15 Fe C16 C17 -166.42(11)
C19 Fe C16 C17 81.46(12)
C18 Fe C16 C17 37.74(11)
C11 Fe C16 C17 -124.48(11)
C20 C16 C17 C18 -0.2(2)
Fe C16 C17 C18 -59.40(13)
C20 C16 C17 Fe 59.19(13)
C12 Fe C17 C16 117.32(12)
C20 Fe C17 C16 -37.66(12)
C13 Fe C17 C16 160.52(11)
C14 Fe C17 C16 -163.52(18)
C15 Fe C17 C16 38.5(3)
C19 Fe C17 C16 -81.72(12)
C18 Fe C17 C16 -118.98(17)
C11 Fe C17 C16 74.89(14)
C12 Fe C17 C18 -123.69(11)
C20 Fe C17 C18 81.33(12)
C13 Fe C17 C18 -80.50(13)
C16 Fe C17 C18 118.98(17)
C14 Fe C17 C18 -44.5(2)
C15 Fe C17 C18 157.5(2)
C19 Fe C17 C18 37.27(11)
C11 Fe C17 C18 -166.13(11)
C16 C17 C18 C19 0.2(2)
Fe C17 C18 C19 -58.81(13)
C16 C17 C18 Fe 59.04(13)
C12 Fe C18 C19 -163.95(11)
C20 Fe C18 C19 38.02(11)
C13 Fe C18 C19 -121.87(11)
C16 Fe C18 C19 82.02(12)
C14 Fe C18 C19 -79.07(13)
C15 Fe C18 C19 -43.4(2)
C17 Fe C18 C19 119.87(16)
C11 Fe C18 C19 161.0(2)
C12 Fe C18 C17 76.18(13)
C20 Fe C18 C17 -81.84(12)
C13 Fe C18 C17 118.26(12)
C16 Fe C18 C17 -37.84(12)
C14 Fe C18 C17 161.06(11)
C15 Fe C18 C17 -163.29(16)
C19 Fe C18 C17 -119.87(16)
C11 Fe C18 C17 41.2(3)
C17 C18 C19 C20 -0.2(2)
Fe C18 C19 C20 -59.19(13)
C17 C18 C19 Fe 59.03(13)
C12 Fe C19 C18 46.2(3)
C20 Fe C19 C18 -118.93(16)
C13 Fe C19 C18 77.45(13)
C16 Fe C19 C18 -81.10(12)
C14 Fe C19 C18 118.52(11)
C15 Fe C19 C18 160.80(11)
C17 Fe C19 C18 -37.28(11)
C11 Fe C19 C18 -166.68(16)
C12 Fe C19 C20 165.1(2)
C13 Fe C19 C20 -163.61(11)
C16 Fe C19 C20 37.83(11)
C14 Fe C19 C20 -122.55(11)
C15 Fe C19 C20 -80.27(13)
C18 Fe C19 C20 118.93(16)
C17 Fe C19 C20 81.65(12)
C11 Fe C19 C20 -47.7(2)
C17 C16 C20 C19 0.1(2)
Fe C16 C20 C19 59.83(13)
C17 C16 C20 Fe -59.70(13)
C18 C19 C20 C16 0.0(2)
Fe C19 C20 C16 -59.76(13)
C18 C19 C20 Fe 59.78(13)
C12 Fe C20 C16 -49.5(2)
C13 Fe C20 C16 164.1(2)
C14 Fe C20 C16 -165.14(11)
C15 Fe C20 C16 -124.05(12)
C19 Fe C20 C16 118.98(16)
C18 Fe C20 C16 81.28(12)
C17 Fe C20 C16 37.56(11)
C11 Fe C20 C16 -82.00(13)
C12 Fe C20 C19 -168.50(17)
C13 Fe C20 C19 45.1(3)
C16 Fe C20 C19 -118.98(16)
C14 Fe C20 C19 75.87(13)
C15 Fe C20 C19 116.96(11)
C18 Fe C20 C19 -37.70(11)
C17 Fe C20 C19 -81.42(12)
C11 Fe C20 C19 159.01(11)
